data_2012951
loop_
_publ_author_name
'Barnett, W. Mark'
'Baughman, Russell G.'
'Secondo, Paula M.'
'Hermansen, Charles J.'

_publ_section_title
;
 1,1'-Di(hydrazinocarbonylmethyl)-2,2'-biimidazole monohydrate and
 1,1'-di[2-(hydrazinocarbonyl)ethyl]-2,2'-biimidazole
;
_journal_issue 9
_journal_name_full 'Acta Crystallographica Section C'
_journal_page_first o565
_journal_page_last o567
_journal_paper_doi 10.1107/S0108270102013458
_journal_volume 58
_journal_year 2002
_chemical_formula_iupac 'C12 H18 N8 O2'
_chemical_formula_moiety 'C12 H18 N8 O2'
_chemical_formula_sum 'C12 H18 N8 O2'
_chemical_formula_weight 306.33
_chemical_name_systematic
;
 1,1'-di(hydrazinopropanoyl)-2,2'-biimidazole
;
_space_group_IT_number 14
_symmetry_cell_setting monoclinic
_symmetry_space_group_name_Hall '-P 2ybc'
_symmetry_space_group_name_H-M 'P 1 21/c 1'
_atom_sites_solution_hydrogens geom
_atom_sites_solution_primary direct
_atom_sites_solution_secondary difmap
_audit_creation_method SHELXL
_cell_angle_alpha 90.00
_cell_angle_beta 106.904(3)
_cell_angle_gamma 90.00
_cell_formula_units_Z 2
_cell_length_a 10.0505(5)
_cell_length_b 4.9326(2)
_cell_length_c 15.4663(7)
_cell_measurement_reflns_used 100
_cell_measurement_temperature 293(2)
_cell_measurement_theta_max 19.65
_cell_measurement_theta_min 7.72
_cell_volume 733.61(6)
_computing_cell_refinement 'P3/P4-PC Diffractometer Program'
_computing_data_collection 'P3/P4-PC Diffractometer Program (Siemens, 1991)'
_computing_data_reduction 'XDISK (Siemens, 1991)'
_computing_molecular_graphics 'SHELXTL/PC (Sheldrick, 1990b)'
_computing_publication_material 'SHELXTL/PC and SHELXL93'
_computing_structure_refinement 'SHELXL93 (Sheldrick, 1993)'
_computing_structure_solution 'SHELXS86 (Sheldrick, 1990a)'
_diffrn_ambient_temperature 293(2)
_diffrn_measured_fraction_theta_full 0.99
_diffrn_measured_fraction_theta_max 0.99
_diffrn_measurement_device 'Siemens--Bruker P4'
_diffrn_measurement_method \q/2\q
_diffrn_radiation_monochromator graphite
_diffrn_radiation_source 'normal-focus sealed tube'
_diffrn_radiation_type MoK\a
_diffrn_radiation_wavelength 0.71073
_diffrn_reflns_av_R_equivalents 0.0257
_diffrn_reflns_av_sigmaI/netI 0.0272
_diffrn_reflns_limit_h_max 1
_diffrn_reflns_limit_h_min -11
_diffrn_reflns_limit_k_max 1
_diffrn_reflns_limit_k_min -5
_diffrn_reflns_limit_l_max 18
_diffrn_reflns_limit_l_min -17
_diffrn_reflns_number 1899
_diffrn_reflns_theta_full 25.0
_diffrn_reflns_theta_max 24.99
_diffrn_reflns_theta_min 2.12
_diffrn_standards_decay_% 'ave. of 1.7 % in \s(I)s'
_diffrn_standards_interval_count 100
_diffrn_standards_number 3
_exptl_absorpt_coefficient_mu 0.101
_exptl_absorpt_correction_type none
_exptl_crystal_colour colorless
_exptl_crystal_density_diffrn 1.387
_exptl_crystal_density_meas ?
_exptl_crystal_description 'rectangular block'
_exptl_crystal_F_000 324
_exptl_crystal_size_max 0.50
_exptl_crystal_size_mid 0.36
_exptl_crystal_size_min 0.30
_refine_diff_density_max 0.176
_refine_diff_density_min -0.193
_refine_ls_extinction_method none
_refine_ls_goodness_of_fit_all 1.045
_refine_ls_goodness_of_fit_ref 1.084
_refine_ls_hydrogen_treatment constr
_refine_ls_matrix_type full
_refine_ls_number_parameters 100
_refine_ls_number_reflns 1283
_refine_ls_number_restraints 0
_refine_ls_restrained_S_all 1.054
_refine_ls_restrained_S_obs 1.084
_refine_ls_R_factor_all 0.0495
_refine_ls_R_factor_gt 0.0399
_refine_ls_shift/su_max <0.001
_refine_ls_shift/su_mean 0.000
_refine_ls_structure_factor_coef Fsqd
_refine_ls_weighting_details 'w = 1/[\s^2^(Fo^2^)+(0.0496P)^2^+0.2482P] where P = (Fo^2^+2Fc^2^)/3'
_refine_ls_weighting_scheme calc
_refine_ls_wR_factor_all 0.1080
_refine_ls_wR_factor_ref 0.1009
_reflns_number_gt 1078
_reflns_number_total 1287
_reflns_threshold_expression 'I > 2 \s(I)'
_cod_data_source_file sk1568.cif
_cod_data_source_block II
_cod_depositor_comments
;
The following automatic conversions were performed:
'_symmetry_cell_setting' value 'Monoclinic' changed to 'monoclinic'
according to '/home/saulius/struct/CIF-dictionaries/cif_core.dic'
dictionary named 'cif_core.dic' version 2.4.1 from 2010-06-29.

Automatic conversion script
Id: cif_fix_enum 1527 2010-12-29 10:47:43Z saulius 

The following automatic conversions were performed:

'_symmetry_cell_setting' value 'Monoclinic' changed to 'monoclinic'
according to /home/saulius/struct/CIF-dictionaries/cif_core.dic
dictionary named 'cif_core.dic' version 2.4.1 from 2010-06-29.

Automatic conversion script
Id: cif_fix_values 1715 2011-07-08 13:25:40Z adriana 

The following automatic conversions were performed:

'_exptl_crystal_density_meas' value 'not determined' was changed to
'?' - the value is perceived as not measured.

Automatic conversion script
Id: cif_fix_values 3008 2015-01-20 13:52:24Z robertas 
;
_cod_original_sg_symbol_H-M 'P 21/c'
_cod_database_code 2012951
_cod_database_fobs_code 2012951

loop_
_symmetry_equiv_pos_as_xyz
'x, y, z'
'-x, y+1/2, -z+1/2'
'-x, -y, -z'
'x, -y-1/2, z-1/2'

loop_
_atom_site_aniso_label
_atom_site_aniso_U_11
_atom_site_aniso_U_22
_atom_site_aniso_U_33
_atom_site_aniso_U_12
_atom_site_aniso_U_13
_atom_site_aniso_U_23
O1 0.0572(8) 0.0255(7) 0.0574(8) -0.0039(5) 0.0240(6) 0.0030(5)
N1 0.0434(8) 0.0360(8) 0.0413(8) -0.0038(6) 0.0193(6) -0.0002(6)
N2 0.0431(8) 0.0426(9) 0.0472(8) 0.0008(7) 0.0111(7) 0.0019(7)
N3 0.0506(9) 0.0278(8) 0.0577(9) -0.0011(7) 0.0211(7) 0.0014(7)
N4 0.0595(10) 0.0459(10) 0.0607(10) 0.0020(8) 0.0302(8) -0.0024(8)
C1 0.0390(9) 0.0311(9) 0.0400(8) 0.0003(7) 0.0168(7) -0.0024(7)
C2 0.0574(11) 0.0443(11) 0.0453(10) 0.0019(9) 0.0239(9) 0.0080(8)
C3 0.0541(11) 0.0514(12) 0.0432(10) 0.0065(9) 0.0130(8) 0.0052(9)
C4 0.0551(11) 0.0424(10) 0.0433(9) -0.0160(9) 0.0203(8) -0.0069(8)
C5 0.0428(10) 0.0393(10) 0.0464(10) -0.0074(8) 0.0073(8) 0.0069(8)
C6 0.0276(8) 0.0275(9) 0.0480(9) -0.0048(6) 0.0090(7) 0.0013(7)

loop_
_atom_site_label
_atom_site_fract_x
_atom_site_fract_y
_atom_site_fract_z
_atom_site_U_iso_or_equiv
_atom_site_thermal_displace_type
_atom_site_calc_flag
_atom_site_refinement_flags
_atom_site_occupancy
_atom_site_disorder_group
_atom_site_type_symbol
O1 0.84779(13) 1.0937(2) 0.87916(9) 0.0451(4) Uani d . 1 . O
N1 0.56996(15) 0.7806(3) 0.94387(9) 0.0388(4) Uani d . 1 . N
N2 0.3743(2) 0.5492(3) 0.88759(10) 0.0447(4) Uani d . 1 . N
N3 0.8717(2) 0.6660(3) 0.83692(11) 0.0442(4) Uani d . 1 . N
H3A 0.8687(2) 0.4891(3) 0.85044(11) 0.080 Uiso d R 1 . H
N4 0.9002(2) 0.7358(3) 0.75521(12) 0.0526(4) Uani d . 1 . N
H4C 0.8281(2) 0.8303(3) 0.72000(12) 0.080 Uiso d R 1 . H
H4D 0.9776(2) 0.8382(3) 0.76777(12) 0.080 Uiso d R 1 . H
C1 0.4855(2) 0.5785(3) 0.95835(11) 0.0356(4) Uani d . 1 . C
C2 0.5070(2) 0.8814(4) 0.85903(12) 0.0471(5) Uani d . 1 . C
H2 0.5411(2) 1.0261(4) 0.82984(12) 0.080 Uiso d R 1 . H
C3 0.3888(2) 0.7385(4) 0.82599(13) 0.0498(5) Uani d . 1 . C
H3 0.3239(2) 0.7658(4) 0.76737(13) 0.080 Uiso d R 1 . H
C4 0.7041(2) 0.8773(4) 1.00172(12) 0.0457(5) Uani d . 1 . C
H4A 0.7096(2) 0.8431(4) 1.06378(12) 0.080 Uiso d R 1 . H
H4B 0.7105(2) 1.0695(4) 0.99418(12) 0.080 Uiso d R 1 . H
C5 0.8255(2) 0.7397(4) 0.97986(12) 0.0440(5) Uani d . 1 . C
H5A 0.8075(2) 0.5485(4) 0.97329(12) 0.080 Uiso d R 1 . H
H5B 0.9086(2) 0.7653(4) 1.02893(12) 0.080 Uiso d R 1 . H
C6 0.8484(2) 0.8480(3) 0.89408(11) 0.0348(4) Uani d . 1 . C

loop_
_atom_type_symbol
_atom_type_description
_atom_type_scat_dispersion_real
_atom_type_scat_dispersion_imag
_atom_type_scat_source
C C 0.0033 0.0016 'International Tables Vol C Tables 4.2.6.8 and 6.1.1.4'
H H 0.0000 0.0000 'International Tables Vol C Tables 4.2.6.8 and 6.1.1.4'
N N 0.0061 0.0033 'International Tables Vol C Tables 4.2.6.8 and 6.1.1.4'
O O 0.0106 0.0060 'International Tables Vol C Tables 4.2.6.8 and 6.1.1.4'

loop_
_geom_angle_atom_site_label_1
_geom_angle_atom_site_label_2
_geom_angle_atom_site_label_3
_geom_angle_site_symmetry_3
_geom_angle
_geom_angle_publ_flag
C1 N1 C2 . 106.51(15) ?
C1 N1 C4 . 129.90(15) yes
C2 N1 C4 . 123.6(2) yes
C1 N2 C3 . 105.4(2) ?
C6 N3 N4 . 123.37(15) yes
C6 N3 H3A . 118.44 ?
N4 N3 H3A . 118.19 ?
N3 N4 H4C . 109.24 ?
N3 N4 H4D . 109.25 ?
H4C N4 H4D . 109.5 ?
N2 C1 N1 . 111.01(15) ?
N2 C1 C1 3_667 125.1(2) yes
N1 C1 C1 3_667 123.9(2) yes
C3 C2 N1 . 106.5(2) ?
C3 C2 H2 . 127.38 ?
N1 C2 H2 . 126.14 ?
C2 C3 N2 . 110.6(2) ?
C2 C3 H3 . 124.48 ?
N2 C3 H3 . 124.87 ?
N1 C4 C5 . 112.03(14) yes
N1 C4 H4A . 109.25 ?
C5 C4 H4A . 109.09 ?
N1 C4 H4B . 109.28 ?
C5 C4 H4B . 109.11 ?
H4A C4 H4B . 108.0 ?
C6 C5 C4 . 112.07(15) yes
C6 C5 H5A . 109.11 ?
C4 C5 H5A . 108.88 ?
C6 C5 H5B . 109.15 ?
C4 C5 H5B . 109.65 ?
H5A C5 H5B . 107.9 ?
O1 C6 N3 . 122.2(2) yes
O1 C6 C5 . 121.3(2) yes
N3 C6 C5 . 116.58(15) yes

loop_
_geom_bond_atom_site_label_1
_geom_bond_atom_site_label_2
_geom_bond_site_symmetry_2
_geom_bond_distance
_geom_bond_publ_flag
O1 C6 . 1.233(2) yes
N1 C1 . 1.369(2) ?
N1 C2 . 1.374(2) ?
N1 C4 . 1.464(2) yes
N2 C1 . 1.325(2) ?
N2 C3 . 1.372(2) ?
N3 C6 . 1.328(2) yes
N3 N4 . 1.417(2) yes
N3 H3A . 0.90 ?
N4 H4C . 0.90 ?
N4 H4D . 0.90 ?
C1 C1 3_667 1.458(3) yes
C2 C3 . 1.348(3) ?
C2 H2 . 0.96 ?
C3 H3 . 0.96 ?
C4 C5 . 1.518(3) yes
C4 H4A . 0.96 ?
C4 H4B . 0.96 ?
C5 C6 . 1.509(2) yes
C5 H5A . 0.96 ?
C5 H5B . 0.96 ?

loop_
_geom_hbond_atom_site_label_D
_geom_hbond_atom_site_label_H
_geom_hbond_atom_site_label_A
_geom_hbond_site_symmetry_A
_geom_hbond_distance_DH
_geom_hbond_distance_HA
_geom_hbond_distance_DA
_geom_hbond_angle_DHA
N4 H4C N2 2_656 0.90 2.47 3.367(2) 174
N4 H4D N4 2_756 0.90 2.40 3.213(2) 151
N3 H3A O1 1_545 0.90 2.03 2.923(2) 176
C3 H3 O1 2_646 0.96 2.56 3.441(2) 152
C4 H4A N2 3_667 0.96 2.32 2.960(2) 123
C4 H4B O1 . 0.96 2.55 2.900(2) 102
C5 H5B O1 3_777 0.96 2.54 3.471(2) 162
